data_4117592
loop_
_publ_author_name
'Gregory L. Adams'
'Patrick J. Carroll'
'Amos B. Smith'

_publ_section_title
;
 Total Synthesis of (+)-Scholarisine A
;
_journal_name_full 'Journal of the American Chemical Society'
_journal_page_first 4037
_journal_page_last 4040
_journal_paper_doi 10.1021/ja211840k
_journal_volume 134
_journal_year 2012
_chemical_absolute_configuration syn
_chemical_formula_sum 'C19 H21 N O4'
_chemical_formula_weight 327.37
_space_group_IT_number 19
_symmetry_cell_setting orthorhombic
_symmetry_Int_Tables_number 19
_symmetry_space_group_name_Hall 'P 2ac 2ab'
_symmetry_space_group_name_H-M 'P 21 21 21'
_atom_sites_solution_hydrogens geom
_atom_sites_solution_primary direct
_audit_creation_method SHELXL-97
_cell_angle_alpha 90.00
_cell_angle_beta 90.00
_cell_angle_gamma 90.00
_cell_formula_units_Z 4
_cell_length_a 6.7608(3)
_cell_length_b 11.1455(4)
_cell_length_c 21.7524(9)
_cell_measurement_temperature 143(1)
_cell_volume 1639.10(12)
_computing_data_collection 'Bruker APEX2'
_computing_data_reduction 'Bruker SAINT'
_computing_structure_refinement 'SHELXL-97 (Sheldrick, 2008)'
_computing_structure_solution 'SHELXS-97 (Sheldrick, 2008)'
_diffrn_ambient_temperature 143(1)
_diffrn_measured_fraction_theta_full 1.000
_diffrn_measured_fraction_theta_max 1.000
_diffrn_measurement_device 'CCD Area Detector'
_diffrn_measurement_device_type 'Bruker APEXII'
_diffrn_measurement_method 'phi and omega scans'
_diffrn_radiation_monochromator graphite
_diffrn_radiation_source 'sealed tube'
_diffrn_radiation_type MoK\a
_diffrn_radiation_wavelength 0.71073
_diffrn_reflns_av_R_equivalents 0.0292
_diffrn_reflns_av_sigmaI/netI 0.0125
_diffrn_reflns_limit_h_max 8
_diffrn_reflns_limit_h_min -8
_diffrn_reflns_limit_k_max 13
_diffrn_reflns_limit_k_min -13
_diffrn_reflns_limit_l_max 25
_diffrn_reflns_limit_l_min -25
_diffrn_reflns_number 35637
_diffrn_reflns_theta_full 25.05
_diffrn_reflns_theta_max 25.05
_diffrn_reflns_theta_min 1.87
_exptl_absorpt_coefficient_mu 0.093
_exptl_absorpt_correction_T_max 0.7452
_exptl_absorpt_correction_T_min 0.7097
_exptl_absorpt_correction_type multi-scan
_exptl_absorpt_process_details '(SADABS; Sheldrick, 2007)'
_exptl_crystal_density_diffrn 1.327
_exptl_crystal_F_000 696
_exptl_crystal_size_max 0.48
_exptl_crystal_size_mid 0.08
_exptl_crystal_size_min 0.08
_refine_diff_density_max 0.154
_refine_diff_density_min -0.143
_refine_diff_density_rms 0.029
_refine_ls_extinction_method none
_refine_ls_goodness_of_fit_ref 1.044
_refine_ls_hydrogen_treatment constr
_refine_ls_matrix_type full
_refine_ls_number_parameters 219
_refine_ls_number_reflns 2907
_refine_ls_number_restraints 0
_refine_ls_restrained_S_all 1.044
_refine_ls_R_factor_all 0.0268
_refine_ls_R_factor_gt 0.0253
_refine_ls_shift/su_max 0.001
_refine_ls_shift/su_mean 0.000
_refine_ls_structure_factor_coef Fsqd
_refine_ls_weighting_details 'calc w=1/[\s^2^(Fo^2^)+(0.0327P)^2^+0.3291P] where P=(Fo^2^+2Fc^2^)/3'
_refine_ls_weighting_scheme calc
_refine_ls_wR_factor_gt 0.0626
_refine_ls_wR_factor_ref 0.0638
_reflns_number_gt 2799
_reflns_number_total 2907
_reflns_threshold_expression >2sigma(I)
_cod_data_source_file ja211840k_si_005.cif
_cod_data_source_block UP1325-Cmpd(+)-19
_cod_original_sg_symbol_H-M 'P 21 21 21 '
_cod_database_code 4117592

loop_
_symmetry_equiv_pos_as_xyz
'x, y, z'
'x+1/2, -y+1/2, -z'
'-x, y+1/2, -z+1/2'
'-x+1/2, -y, z+1/2'

loop_
_atom_site_label
_atom_site_type_symbol
_atom_site_fract_x
_atom_site_fract_y
_atom_site_fract_z
_atom_site_U_iso_or_equiv
_atom_site_adp_type
_atom_site_occupancy
_atom_site_symmetry_multiplicity
_atom_site_calc_flag
_atom_site_refinement_flags
C1 C 0.6277(2) 0.72256(12) 0.69488(6) 0.0269(3) Uani 1 1 d .
H1A H 0.7237 0.7515 0.7245 0.036 Uiso 1 1 calc R
H1B H 0.6723 0.6452 0.6799 0.036 Uiso 1 1 calc R
C2 C 0.6142(2) 0.80923(12) 0.64214(6) 0.0263(3) Uani 1 1 d .
C3 C 0.4543(2) 0.77819(11) 0.59588(6) 0.0254(3) Uani 1 1 d .
H3 H 0.4568 0.8352 0.5616 0.034 Uiso 1 1 calc R
C4 C 0.2585(2) 0.78880(11) 0.63103(6) 0.0261(3) Uani 1 1 d .
H4A H 0.1481 0.7781 0.6031 0.035 Uiso 1 1 calc R
H4B H 0.2478 0.8677 0.6496 0.035 Uiso 1 1 calc R
C5 C 0.25339(19) 0.69192(11) 0.68106(6) 0.0224(3) Uani 1 1 d .
H5 H 0.1295 0.7011 0.7039 0.030 Uiso 1 1 calc R
C6 C 0.4244(2) 0.70831(11) 0.72642(6) 0.0239(3) Uani 1 1 d .
H6 H 0.3988 0.7813 0.7502 0.032 Uiso 1 1 calc R
C7 C 0.4256(2) 0.60418(12) 0.77027(6) 0.0274(3) Uani 1 1 d .
H7A H 0.5258 0.6171 0.8015 0.037 Uiso 1 1 calc R
H7B H 0.2982 0.5987 0.7906 0.037 Uiso 1 1 calc R
C8 C 0.39796(18) 0.47561(11) 0.68073(6) 0.0213(3) Uani 1 1 d .
C9 C 0.25344(18) 0.56482(11) 0.65143(6) 0.0209(3) Uani 1 1 d .
C10 C 0.3044(2) 0.57367(11) 0.58242(6) 0.0231(3) Uani 1 1 d .
H10A H 0.3363 0.4945 0.5668 0.031 Uiso 1 1 calc R
H10B H 0.1904 0.6033 0.5600 0.031 Uiso 1 1 calc R
C11 C 0.04698(19) 0.50532(12) 0.65601(6) 0.0278(3) Uani 1 1 d .
H11A H -0.0495 0.5596 0.6383 0.037 Uiso 1 1 calc R
H11B H 0.0478 0.4332 0.6311 0.037 Uiso 1 1 calc R
C12 C -0.0217(2) 0.47180(15) 0.72051(7) 0.0385(4) Uani 1 1 d .
H12A H 0.0721 0.4179 0.7388 0.058 Uiso 1 1 calc R
H12B H -0.1486 0.4334 0.7182 0.058 Uiso 1 1 calc R
H12C H -0.0319 0.5430 0.7452 0.058 Uiso 1 1 calc R
C13 C 0.6388(2) 0.62671(11) 0.54088(6) 0.0245(3) Uani 1 1 d .
C14 C 0.6424(2) 0.51710(11) 0.50083(6) 0.0249(3) Uani 1 1 d .
C15 C 0.8104(2) 0.44508(14) 0.50012(7) 0.0346(3) Uani 1 1 d .
H15 H 0.9133 0.4605 0.5274 0.046 Uiso 1 1 calc R
C16 C 0.8253(2) 0.35061(14) 0.45908(7) 0.0413(4) Uani 1 1 d .
H16 H 0.9369 0.3018 0.4593 0.055 Uiso 1 1 calc R
C17 C 0.6751(3) 0.32886(13) 0.41790(7) 0.0410(4) Uani 1 1 d .
H17 H 0.6854 0.2656 0.3902 0.055 Uiso 1 1 calc R
C18 C 0.5095(2) 0.40069(13) 0.41762(7) 0.0376(3) Uani 1 1 d .
H18 H 0.4087 0.3861 0.3895 0.050 Uiso 1 1 calc R
C19 C 0.4922(2) 0.49467(12) 0.45899(6) 0.0298(3) Uani 1 1 d .
H19 H 0.3797 0.5427 0.4587 0.040 Uiso 1 1 calc R
N1 N 0.47210(16) 0.65399(9) 0.57251(5) 0.0224(2) Uani 1 1 d .
O1 O 0.70501(17) 0.90235(9) 0.63988(5) 0.0373(3) Uani 1 1 d .
O2 O 0.46612(14) 0.49276(8) 0.73805(4) 0.0251(2) Uani 1 1 d .
O3 O 0.44762(15) 0.38489(8) 0.65485(4) 0.0311(2) Uani 1 1 d .
O4 O 0.78411(15) 0.69326(9) 0.54334(4) 0.0334(2) Uani 1 1 d .

loop_
_atom_site_aniso_label
_atom_site_aniso_U_11
_atom_site_aniso_U_22
_atom_site_aniso_U_33
_atom_site_aniso_U_23
_atom_site_aniso_U_13
_atom_site_aniso_U_12
C1 0.0253(7) 0.0266(7) 0.0287(7) -0.0049(5) -0.0011(6) -0.0045(5)
C2 0.0293(7) 0.0224(7) 0.0272(7) -0.0072(5) 0.0113(6) -0.0022(5)
C3 0.0353(7) 0.0176(6) 0.0233(6) 0.0025(5) 0.0030(6) -0.0008(6)
C4 0.0299(7) 0.0186(6) 0.0297(7) 0.0020(5) 0.0014(6) 0.0050(5)
C5 0.0221(6) 0.0194(6) 0.0256(6) 0.0006(5) 0.0048(5) 0.0028(5)
C6 0.0292(7) 0.0202(6) 0.0222(6) -0.0053(5) 0.0031(6) -0.0008(5)
C7 0.0349(7) 0.0258(7) 0.0216(6) -0.0026(5) 0.0008(6) 0.0004(6)
C8 0.0189(6) 0.0200(6) 0.0251(6) 0.0018(5) 0.0018(5) -0.0033(5)
C9 0.0190(6) 0.0195(6) 0.0242(6) 0.0010(5) -0.0004(5) 0.0000(5)
C10 0.0247(6) 0.0215(6) 0.0230(6) -0.0005(5) -0.0029(5) -0.0018(5)
C11 0.0194(6) 0.0262(7) 0.0379(7) 0.0014(6) -0.0024(6) -0.0006(5)
C12 0.0218(7) 0.0423(9) 0.0515(9) 0.0172(7) 0.0033(6) -0.0027(6)
C13 0.0302(7) 0.0249(7) 0.0183(6) 0.0020(5) -0.0006(5) -0.0009(6)
C14 0.0307(7) 0.0229(6) 0.0212(6) 0.0010(5) 0.0023(5) -0.0012(6)
C15 0.0312(8) 0.0374(8) 0.0352(7) -0.0047(6) -0.0032(6) 0.0017(7)
C16 0.0413(9) 0.0335(8) 0.0490(9) -0.0077(7) 0.0027(8) 0.0102(7)
C17 0.0587(10) 0.0273(7) 0.0370(8) -0.0104(6) 0.0036(8) 0.0010(7)
C18 0.0483(9) 0.0370(8) 0.0276(7) -0.0070(6) -0.0081(7) -0.0002(7)
C19 0.0366(8) 0.0295(7) 0.0232(6) -0.0010(5) -0.0035(6) 0.0036(6)
N1 0.0273(6) 0.0194(5) 0.0205(5) -0.0001(4) 0.0014(4) -0.0019(4)
O1 0.0489(6) 0.0283(5) 0.0348(5) -0.0090(4) 0.0156(5) -0.0176(5)
O2 0.0306(5) 0.0222(4) 0.0225(4) 0.0020(3) -0.0028(4) 0.0016(4)
O3 0.0375(5) 0.0223(5) 0.0336(5) -0.0036(4) -0.0041(5) 0.0070(4)
O4 0.0322(5) 0.0335(5) 0.0344(5) -0.0088(4) 0.0069(4) -0.0093(4)

loop_
_atom_type_symbol
_atom_type_description
_atom_type_scat_dispersion_real
_atom_type_scat_dispersion_imag
_atom_type_scat_source
C C 0.0033 0.0016 'International Tables Vol C Tables 4.2.6.8 and 6.1.1.4'
H H 0.0000 0.0000 'International Tables Vol C Tables 4.2.6.8 and 6.1.1.4'
N N 0.0061 0.0033 'International Tables Vol C Tables 4.2.6.8 and 6.1.1.4'
O O 0.0106 0.0060 'International Tables Vol C Tables 4.2.6.8 and 6.1.1.4'

loop_
_geom_angle_atom_site_label_1
_geom_angle_atom_site_label_2
_geom_angle_atom_site_label_3
_geom_angle
C2 C1 C6 110.56(11)
O1 C2 C1 123.58(13)
O1 C2 C3 122.11(13)
C1 C2 C3 113.78(11)
N1 C3 C2 112.53(11)
N1 C3 C4 108.29(10)
C2 C3 C4 105.48(10)
C3 C4 C5 108.61(11)
C6 C5 C4 110.88(11)
C6 C5 C9 112.04(10)
C4 C5 C9 110.30(10)
C7 C6 C5 108.73(10)
C7 C6 C1 110.90(11)
C5 C6 C1 113.47(10)
O2 C7 C6 110.81(10)
O3 C8 O2 117.23(11)
O3 C8 C9 121.85(11)
O2 C8 C9 120.83(11)
C8 C9 C10 107.67(10)
C8 C9 C11 105.67(10)
C10 C9 C11 106.93(10)
C8 C9 C5 114.73(10)
C10 C9 C5 110.17(10)
C11 C9 C5 111.28(10)
N1 C10 C9 110.87(10)
C12 C11 C9 116.02(11)
O4 C13 N1 120.41(11)
O4 C13 C14 120.17(12)
N1 C13 C14 119.38(11)
C19 C14 C15 119.14(12)
C19 C14 C13 121.08(12)
C15 C14 C13 119.28(12)
C16 C15 C14 120.34(14)
C17 C16 C15 120.03(14)
C16 C17 C18 120.05(13)
C17 C18 C19 120.36(14)
C14 C19 C18 120.06(13)
C13 N1 C10 125.67(10)
C13 N1 C3 116.88(10)
C10 N1 C3 117.35(10)
C8 O2 C7 120.34(10)

loop_
_geom_bond_atom_site_label_1
_geom_bond_atom_site_label_2
_geom_bond_distance
C1 C2 1.5025(19)
C1 C6 1.5443(19)
C2 O1 1.2069(16)
C2 C3 1.5172(19)
C3 N1 1.4796(16)
C3 C4 1.5333(19)
C4 C5 1.5335(17)
C5 C6 1.5309(18)
C5 C9 1.5563(16)
C6 C7 1.5023(18)
C7 O2 1.4520(15)
C8 O3 1.2050(16)
C8 O2 1.3429(15)
C8 C9 1.5328(17)
C9 C10 1.5433(17)
C9 C11 1.5486(17)
C10 N1 1.4605(16)
C11 C12 1.524(2)
C13 O4 1.2321(16)
C13 N1 1.3550(17)
C13 C14 1.5008(18)
C14 C19 1.3860(19)
C14 C15 1.391(2)
C15 C16 1.384(2)
C16 C17 1.376(2)
C17 C18 1.376(2)
C18 C19 1.386(2)
